data_2014257
loop_
_publ_author_name
'Zhao, Wen-Na'
'Zou, Jian-Wei'
'Yu, Qing-Shen'

_publ_section_title
;A one-dimensional ladder-like coordination polymer derived from chains formed
 <i>via</i> hydrogen bonds:
 <i>catena</i>-poly[[aquadipyridinenickel(II)]-\m-2,2'-dithiodibenzoato-\k^3^<i>O</i>,<i>O</i>':<i>O</i>'']
;
_journal_issue 9
_journal_name_full 'Acta Crystallographica Section C'
_journal_page_first m443
_journal_page_last m444
_journal_paper_doi 10.1107/S0108270104017469
_journal_volume 60
_journal_year 2004
_chemical_formula_iupac '[Ni (C14 H8 O4 S2) (C5 H5 N)2 (H2 O)]'
_chemical_formula_moiety 'C24 H20 N2 Ni O5 S2'
_chemical_formula_sum 'C24 H20 N2 Ni O5 S2'
_chemical_formula_weight 539.25
_chemical_name_systematic
;
catena-poly[[aquadipyridinenickel(II)]-\m-2,2'-dithiodibenzoato-
\k^3^O,O':O'']
;
_space_group_IT_number 14
_symmetry_cell_setting monoclinic
_symmetry_space_group_name_Hall '-P 2ybc'
_symmetry_space_group_name_H-M 'P 1 21/c 1'
_atom_sites_solution_hydrogens geom
_atom_sites_solution_primary direct
_atom_sites_solution_secondary difmap
_audit_creation_method SHELXL97
_cell_angle_alpha 90.00
_cell_angle_beta 114.00(3)
_cell_angle_gamma 90.00
_cell_formula_units_Z 4
_cell_length_a 13.925(3)
_cell_length_b 15.099(3)
_cell_length_c 12.581(3)
_cell_measurement_reflns_used 5535
_cell_measurement_temperature 293(2)
_cell_measurement_theta_max 27.48
_cell_measurement_theta_min 1.60
_cell_volume 2416.5(11)
_computing_cell_refinement 'SMART and SAINT (Siemens, 1994)'
_computing_data_collection 'SMART (Siemens, 1994)'
_computing_data_reduction 'SHELXTL (Sheldrick, 1997a)'
_computing_molecular_graphics SHELXTL
_computing_publication_material SHELXTL
_computing_structure_refinement 'SHELXL97 (Sheldrick, 1997b)'
_computing_structure_solution 'SHELXS97 (Sheldrick, 1997b)'
_diffrn_ambient_temperature 293(2)
_diffrn_detector_area_resol_mean 8.192
_diffrn_measured_fraction_theta_full 0.998
_diffrn_measured_fraction_theta_max 0.998
_diffrn_measurement_device_type 'Siemens SMART CCD area-detector'
_diffrn_measurement_method \w
_diffrn_radiation_monochromator graphite
_diffrn_radiation_source 'fine-focus sealed tube'
_diffrn_radiation_type MoK\a
_diffrn_radiation_wavelength 0.71073
_diffrn_reflns_av_R_equivalents 0.0000
_diffrn_reflns_av_sigmaI/netI 0.0268
_diffrn_reflns_limit_h_max 16
_diffrn_reflns_limit_h_min -18
_diffrn_reflns_limit_k_max 0
_diffrn_reflns_limit_k_min -19
_diffrn_reflns_limit_l_max 16
_diffrn_reflns_limit_l_min 0
_diffrn_reflns_number 5535
_diffrn_reflns_theta_full 27.48
_diffrn_reflns_theta_max 27.48
_diffrn_reflns_theta_min 1.60
_exptl_absorpt_coefficient_mu 1.014
_exptl_absorpt_correction_T_max 0.833
_exptl_absorpt_correction_T_min 0.784
_exptl_absorpt_correction_type empirical
_exptl_absorpt_process_details '(SADABS; Sheldrick, 1996)'
_exptl_crystal_colour green
_exptl_crystal_density_diffrn 1.482
_exptl_crystal_density_meas ?
_exptl_crystal_density_method 'not measured'
_exptl_crystal_description prism
_exptl_crystal_F_000 1112
_exptl_crystal_size_max 0.26
_exptl_crystal_size_mid 0.20
_exptl_crystal_size_min 0.18
_refine_diff_density_max 0.433
_refine_diff_density_min -0.425
_refine_ls_extinction_method none
_refine_ls_goodness_of_fit_ref 1.070
_refine_ls_hydrogen_treatment mixed
_refine_ls_matrix_type full
_refine_ls_number_parameters 315
_refine_ls_number_reflns 5535
_refine_ls_number_restraints 0
_refine_ls_restrained_S_all 1.070
_refine_ls_R_factor_all 0.0366
_refine_ls_R_factor_gt 0.0280
_refine_ls_shift/su_max 0.001
_refine_ls_shift/su_mean 0.000
_refine_ls_structure_factor_coef Fsqd
_refine_ls_weighting_details 'calc w = 1/[\s^2^(Fo^2^)+(0.0509P)^2^] where P=(Fo^2^+2Fc^2^)/3'
_refine_ls_weighting_scheme calc
_refine_ls_wR_factor_gt 0.0740
_refine_ls_wR_factor_ref 0.0824
_reflns_number_gt 4673
_reflns_number_total 5535
_reflns_threshold_expression I>2\s(I)
_cod_data_source_file sq1161.cif
_cod_data_source_block I
_cod_depositor_comments
;
The following automatic conversions were performed:

'_exptl_crystal_density_meas' value 'not measured' was changed to '?'
- the value is perceived as not measured.

Automatic conversion script
Id: cif_fix_values 3008 2015-01-20 13:52:24Z robertas 
;
_cod_original_sg_symbol_H-M 'P 21/c'
_cod_database_code 2014257
_cod_database_fobs_code 2014257

loop_
_symmetry_equiv_pos_as_xyz
'x, y, z'
'-x, y+1/2, -z+1/2'
'-x, -y, -z'
'x, -y-1/2, z-1/2'

loop_
_atom_site_label
_atom_site_fract_x
_atom_site_fract_y
_atom_site_fract_z
_atom_site_U_iso_or_equiv
_atom_site_adp_type
_atom_site_calc_flag
_atom_site_refinement_flags
_atom_site_occupancy
_atom_site_disorder_assembly
_atom_site_disorder_group
_atom_site_type_symbol
Ni1 0.310763(15) 0.545321(13) 0.337064(15) 0.02778(7) Uani d . 1 . . Ni
S1 0.34865(4) 0.48680(3) 0.72865(3) 0.03882(11) Uani d . 1 . . S
S2 0.34706(3) 0.48577(3) 0.89089(3) 0.03878(11) Uani d . 1 . . S
O1 0.35858(8) 0.49645(7) 0.51243(9) 0.0317(2) Uani d . 1 . . O
O2 0.24018(8) 0.42843(8) 0.36270(9) 0.0329(2) Uani d . 1 . . O
O3 0.23655(9) 0.55062(8) 1.16170(9) 0.0383(3) Uani d . 1 . . O
O4 0.35868(9) 0.50460(10) 1.10235(9) 0.0446(3) Uani d . 1 . . O
O5 0.43190(10) 0.46810(9) 0.32881(12) 0.0358(3) Uani d . 1 . . O
N1 0.18751(11) 0.62022(10) 0.35226(13) 0.0396(3) Uani d . 1 . . N
N2 0.39798(11) 0.65947(9) 0.36060(11) 0.0365(3) Uani d . 1 . . N
C1 0.29389(12) 0.43317(10) 0.47049(12) 0.0280(3) Uani d . 1 . . C
C2 0.27896(12) 0.36492(11) 0.54828(13) 0.0312(3) Uani d . 1 . . C
C3 0.23973(15) 0.28299(11) 0.49957(15) 0.0412(4) Uani d . 1 . . C
H3A 0.2219 0.2735 0.4191 0.049 Uiso calc R 1 . . H
C4 0.22617(17) 0.21507(12) 0.56592(18) 0.0504(5) Uani d . 1 . . C
H4A 0.2005 0.1591 0.5318 0.060 Uiso calc R 1 . . H
C5 0.25042(17) 0.22956(13) 0.68237(18) 0.0518(5) Uani d . 1 . . C
H5B 0.2425 0.1830 0.7290 0.062 Uiso calc R 1 . . H
C6 0.28601(15) 0.31125(13) 0.73124(16) 0.0452(4) Uani d . 1 . . C
H6A 0.2999 0.3209 0.8108 0.054 Uiso calc R 1 . . H
C7 0.30197(12) 0.37981(11) 0.66640(13) 0.0331(3) Uani d . 1 . . C
C8 0.21369(13) 0.51239(11) 0.86541(13) 0.0325(3) Uani d . 1 . . C
C9 0.13389(14) 0.51484(13) 0.75260(14) 0.0440(4) Uani d . 1 . . C
H9A 0.1504 0.5031 0.6877 0.053 Uiso calc R 1 . . H
C10 0.03184(15) 0.53414(14) 0.73507(16) 0.0508(5) Uani d . 1 . . C
H10A -0.0209 0.5363 0.6580 0.061 Uiso calc R 1 . . H
C11 0.00473(15) 0.55043(14) 0.82722(17) 0.0498(5) Uani d . 1 . . C
H11A -0.0662 0.5621 0.8143 0.060 Uiso calc R 1 . . H
C12 0.08334(14) 0.54948(12) 0.93924(15) 0.0414(4) Uani d . 1 . . C
H12A 0.0657 0.5621 1.0031 0.050 Uiso calc R 1 . . H
C13 0.18730(12) 0.53040(10) 0.96011(13) 0.0309(3) Uani d . 1 . . C
C14 0.26771(12) 0.52800(10) 1.08404(13) 0.0298(3) Uani d . 1 . . C
C15 0.12065(18) 0.66475(16) 0.2611(2) 0.0635(6) Uani d . 1 . . C
H15A 0.1298 0.6631 0.1903 0.076 Uiso calc R 1 . . H
C16 0.0383(2) 0.7134(2) 0.2656(3) 0.0941(10) Uani d . 1 . . C
H16A -0.0078 0.7447 0.1989 0.113 Uiso calc R 1 . . H
C17 0.0236(2) 0.7162(2) 0.3660(3) 0.0952(10) Uani d . 1 . . C
H17A -0.0330 0.7489 0.3703 0.114 Uiso calc R 1 . . H
C18 0.0916(3) 0.6713(2) 0.4600(3) 0.0893(9) Uani d . 1 . . C
H18A 0.0834 0.6719 0.5314 0.107 Uiso calc R 1 . . H
C19 0.17262(19) 0.62487(16) 0.4499(2) 0.0614(6) Uani d . 1 . . C
H19A 0.2205 0.5945 0.5164 0.074 Uiso calc R 1 . . H
C20 0.42270(18) 0.70668(15) 0.45765(16) 0.0582(6) Uani d . 1 . . C
H20A 0.4043 0.6839 0.5172 0.070 Uiso calc R 1 . . H
C21 0.4736(2) 0.78675(16) 0.47544(19) 0.0668(6) Uani d . 1 . . C
H21A 0.4896 0.8184 0.5458 0.080 Uiso calc R 1 . . H
C22 0.50099(16) 0.82030(13) 0.39099(17) 0.0504(5) Uani d . 1 . . C
H22A 0.5347 0.8763 0.4006 0.061 Uiso calc R 1 . . H
C23 0.47898(16) 0.77182(13) 0.29287(17) 0.0529(5) Uani d . 1 . . C
H23A 0.4987 0.7927 0.2334 0.063 Uiso calc R 1 . . H
C24 0.42769(16) 0.69209(13) 0.28075(16) 0.0490(5) Uani d . 1 . . C
H24B 0.4128 0.6588 0.2118 0.059 Uiso calc R 1 . . H
H5A 0.4258(17) 0.4740(14) 0.268(2) 0.046(6) Uiso d . 1 . . H
H5C 0.489(2) 0.4813(16) 0.368(2) 0.068(8) Uiso d . 1 . . H

loop_
_atom_site_aniso_label
_atom_site_aniso_U_11
_atom_site_aniso_U_22
_atom_site_aniso_U_33
_atom_site_aniso_U_12
_atom_site_aniso_U_13
_atom_site_aniso_U_23
Ni1 0.02987(12) 0.03325(12) 0.02115(11) -0.00044(8) 0.01132(8) 0.00012(7)
S1 0.0449(2) 0.0507(3) 0.0254(2) -0.00992(19) 0.01903(18) -0.00540(17)
S2 0.0344(2) 0.0608(3) 0.02169(19) 0.00148(19) 0.01190(16) -0.00187(18)
O1 0.0329(6) 0.0385(6) 0.0223(5) -0.0053(5) 0.0100(4) -0.0007(4)
O2 0.0353(6) 0.0391(6) 0.0219(5) -0.0030(5) 0.0093(4) -0.0009(4)
O3 0.0374(6) 0.0561(8) 0.0220(5) 0.0075(5) 0.0126(5) 0.0007(5)
O4 0.0356(6) 0.0733(9) 0.0227(6) 0.0125(6) 0.0098(5) -0.0030(6)
O5 0.0321(7) 0.0494(7) 0.0260(6) 0.0034(5) 0.0119(5) 0.0013(5)
N1 0.0394(8) 0.0389(8) 0.0429(8) 0.0047(6) 0.0192(6) -0.0018(6)
N2 0.0406(8) 0.0370(7) 0.0326(7) -0.0045(6) 0.0156(6) -0.0009(6)
C1 0.0287(7) 0.0342(8) 0.0237(7) 0.0028(6) 0.0132(6) -0.0005(6)
C2 0.0328(8) 0.0349(8) 0.0286(8) 0.0019(6) 0.0152(6) 0.0028(6)
C3 0.0530(10) 0.0379(9) 0.0377(9) -0.0011(8) 0.0235(8) -0.0027(7)
C4 0.0653(12) 0.0330(9) 0.0588(12) -0.0035(9) 0.0314(10) 0.0001(8)
C5 0.0640(12) 0.0445(11) 0.0554(12) 0.0020(9) 0.0329(10) 0.0155(9)
C6 0.0534(10) 0.0527(11) 0.0344(9) 0.0000(9) 0.0231(8) 0.0082(8)
C7 0.0329(8) 0.0400(9) 0.0286(8) 0.0005(7) 0.0146(6) 0.0026(6)
C8 0.0332(8) 0.0385(8) 0.0241(7) -0.0011(7) 0.0099(6) 0.0012(6)
C9 0.0423(10) 0.0626(12) 0.0223(8) -0.0009(9) 0.0081(7) -0.0027(8)
C10 0.0386(10) 0.0701(14) 0.0296(9) -0.0010(9) -0.0005(7) -0.0016(8)
C11 0.0300(8) 0.0691(13) 0.0424(10) 0.0034(8) 0.0065(7) -0.0026(9)
C12 0.0358(9) 0.0537(11) 0.0345(9) 0.0007(8) 0.0141(7) -0.0010(8)
C13 0.0331(8) 0.0347(8) 0.0231(7) -0.0020(6) 0.0097(6) 0.0007(6)
C14 0.0341(8) 0.0324(8) 0.0226(7) 0.0000(6) 0.0113(6) 0.0011(6)
C15 0.0632(13) 0.0653(14) 0.0574(13) 0.0243(11) 0.0198(10) 0.0035(10)
C16 0.0775(17) 0.093(2) 0.098(2) 0.0485(16) 0.0215(15) 0.0041(17)
C17 0.0818(19) 0.086(2) 0.138(3) 0.0324(17) 0.065(2) -0.006(2)
C18 0.109(2) 0.086(2) 0.110(2) 0.0305(18) 0.083(2) 0.0031(17)
C19 0.0733(14) 0.0649(14) 0.0590(13) 0.0201(12) 0.0402(11) 0.0035(11)
C20 0.0787(14) 0.0620(13) 0.0363(10) -0.0272(11) 0.0257(10) -0.0065(9)
C21 0.0899(17) 0.0658(14) 0.0480(12) -0.0344(13) 0.0313(11) -0.0204(11)
C22 0.0555(12) 0.0400(10) 0.0538(12) -0.0129(9) 0.0201(9) -0.0026(8)
C23 0.0636(12) 0.0508(11) 0.0498(11) -0.0128(10) 0.0290(10) 0.0033(9)
C24 0.0626(12) 0.0495(11) 0.0423(10) -0.0152(9) 0.0289(9) -0.0091(8)

loop_
_atom_type_symbol
_atom_type_description
_atom_type_scat_dispersion_real
_atom_type_scat_dispersion_imag
_atom_type_scat_source
C C 0.0033 0.0016 'International Tables Vol C Tables 4.2.6.8 and 6.1.1.4'
H H 0.0000 0.0000 'International Tables Vol C Tables 4.2.6.8 and 6.1.1.4'
N N 0.0061 0.0033 'International Tables Vol C Tables 4.2.6.8 and 6.1.1.4'
O O 0.0106 0.0060 'International Tables Vol C Tables 4.2.6.8 and 6.1.1.4'
S S 0.1246 0.1234 'International Tables Vol C Tables 4.2.6.8 and 6.1.1.4'
Ni Ni 0.3393 1.1124 'International Tables Vol C Tables 4.2.6.8 and 6.1.1.4'

loop_
_geom_angle_atom_site_label_1
_geom_angle_atom_site_label_2
_geom_angle_atom_site_label_3
_geom_angle_site_symmetry_1
_geom_angle_site_symmetry_3
_geom_angle
_geom_angle_publ_flag
O3 Ni1 N2 1_554 . 97.68(6) yes
O3 Ni1 O5 1_554 . 91.87(6) yes
N2 Ni1 O5 . . 91.92(6) yes
O3 Ni1 O2 1_554 . 97.87(5) yes
N2 Ni1 O2 . . 164.42(5) yes
O5 Ni1 O2 . . 88.65(5) yes
O3 Ni1 N1 1_554 . 90.23(6) yes
N2 Ni1 N1 . . 89.56(6) yes
O5 Ni1 N1 . . 177.25(5) yes
O2 Ni1 N1 . . 89.31(5) yes
O3 Ni1 O1 1_554 . 159.57(5) yes
N2 Ni1 O1 . . 102.73(5) yes
O5 Ni1 O1 . . 86.58(5) yes
O2 Ni1 O1 . . 61.75(4) yes
N1 Ni1 O1 . . 90.84(5) yes
O3 Ni1 C1 1_554 . 128.54(5) ?
N2 Ni1 C1 . . 133.78(5) ?
O5 Ni1 C1 . . 87.30(5) ?
O2 Ni1 C1 . . 30.69(5) ?
N1 Ni1 C1 . . 90.01(6) ?
O1 Ni1 C1 . . 31.06(5) ?
C7 S1 S2 . . 106.17(6) yes
C8 S2 S1 . . 104.46(6) yes
C1 O1 Ni1 . . 87.75(9) ?
C1 O2 Ni1 . . 90.43(9) ?
C14 O3 Ni1 . 1_556 130.36(11) ?
Ni1 O5 O4 . 1_554 88.40(6) ?
Ni1 O5 O1 . 3_666 118.69(6) ?
O4 O5 O1 1_554 3_666 123.40(6) ?
Ni1 O5 H5A . . 103.2(17) ?
O4 O5 H5A 1_554 . 15.5(17) ?
O1 O5 H5A 3_666 . 111.0(17) ?
Ni1 O5 H5C . . 117.8(19) ?
O4 O5 H5C 1_554 . 118.6(19) ?
O1 O5 H5C 3_666 . 5.4(18) ?
H5A O5 H5C . . 107(2) ?
C19 N1 C15 . . 116.94(18) ?
C19 N1 Ni1 . . 123.11(13) ?
C15 N1 Ni1 . . 119.95(13) ?
C24 N2 C20 . . 116.82(16) ?
C24 N2 Ni1 . . 123.30(12) ?
C20 N2 Ni1 . . 119.80(12) ?
O2 C1 O1 . . 120.07(14) ?
O2 C1 C2 . . 119.19(14) ?
O1 C1 C2 . . 120.72(13) ?
O2 C1 Ni1 . . 58.89(8) ?
O1 C1 Ni1 . . 61.18(8) ?
C2 C1 Ni1 . . 177.65(11) ?
C3 C2 C7 . . 119.24(15) ?
C3 C2 C1 . . 117.38(14) ?
C7 C2 C1 . . 123.37(14) ?
C4 C3 C2 . . 121.30(16) ?
C4 C3 H3A . . 119.4 ?
C2 C3 H3A . . 119.4 ?
C5 C4 C3 . . 119.24(18) ?
C5 C4 H4A . . 120.4 ?
C3 C4 H4A . . 120.4 ?
C6 C5 C4 . . 120.26(17) ?
C6 C5 H5B . . 119.9 ?
C4 C5 H5B . . 119.9 ?
C5 C6 C7 . . 121.27(17) ?
C5 C6 H6A . . 119.4 ?
C7 C6 H6A . . 119.4 ?
C6 C7 C2 . . 118.62(16) ?
C6 C7 S1 . . 121.95(13) ?
C2 C7 S1 . . 119.42(12) ?
C9 C8 C13 . . 118.61(15) ?
C9 C8 S2 . . 121.48(13) ?
C13 C8 S2 . . 119.90(12) ?
C10 C9 C8 . . 120.57(17) ?
C10 C9 H9A . . 119.7 ?
C8 C9 H9A . . 119.7 ?
C9 C10 C11 . . 121.35(17) ?
C9 C10 H10A . . 119.3 ?
C11 C10 H10A . . 119.3 ?
C10 C11 C12 . . 118.60(18) ?
C10 C11 H11A . . 120.7 ?
C12 C11 H11A . . 120.7 ?
C11 C12 C13 . . 121.56(17) ?
C11 C12 H12A . . 119.2 ?
C13 C12 H12A . . 119.2 ?
C12 C13 C8 . . 119.29(14) ?
C12 C13 C14 . . 118.61(14) ?
C8 C13 C14 . . 122.09(14) ?
O4 C14 O3 . . 125.22(14) ?
O4 C14 C13 . . 118.13(14) ?
O3 C14 C13 . . 116.65(14) ?
N1 C15 C16 . . 122.4(2) ?
N1 C15 H15A . . 118.8 ?
C16 C15 H15A . . 118.8 ?
C17 C16 C15 . . 119.7(3) ?
C17 C16 H16A . . 120.1 ?
C15 C16 H16A . . 120.1 ?
C18 C17 C16 . . 118.5(2) ?
C18 C17 H17A . . 120.7 ?
C16 C17 H17A . . 120.7 ?
C17 C18 C19 . . 118.7(3) ?
C17 C18 H18A . . 120.6 ?
C19 C18 H18A . . 120.6 ?
N1 C19 C18 . . 123.7(2) ?
N1 C19 H19A . . 118.2 ?
C18 C19 H19A . . 118.2 ?
N2 C20 C21 . . 122.98(19) ?
N2 C20 H20A . . 118.5 ?
C21 C20 H20A . . 118.5 ?
C22 C21 C20 . . 119.30(19) ?
C22 C21 H21A . . 120.4 ?
C20 C21 H21A . . 120.4 ?
C23 C22 C21 . . 118.45(18) ?
C23 C22 H22A . . 120.8 ?
C21 C22 H22A . . 120.8 ?
C22 C23 C24 . . 119.15(18) ?
C22 C23 H23A . . 120.4 ?
C24 C23 H23A . . 120.4 ?
N2 C24 C23 . . 123.26(18) ?
N2 C24 H24B . . 118.4 ?
C23 C24 H24B . . 118.4 ?

loop_
_geom_bond_atom_site_label_1
_geom_bond_atom_site_label_2
_geom_bond_site_symmetry_2
_geom_bond_distance
_geom_bond_publ_flag
Ni1 O3 1_554 2.0216(13) yes
Ni1 N2 . 2.0594(14) yes
Ni1 O5 . 2.0877(13) yes
Ni1 O2 . 2.1079(12) yes
Ni1 N1 . 2.1279(14) yes
Ni1 O1 . 2.1588(11) yes
Ni1 C1 . 2.4620(15) ?
S1 C7 . 1.7976(18) yes
S1 S2 . 2.0502(7) yes
S2 C8 . 1.7970(17) yes
O1 C1 . 1.2713(19) ?
O2 C1 . 1.2564(18) ?
O3 C14 . 1.2668(19) ?
O3 Ni1 1_556 2.0216(13) ?
O4 C14 . 1.243(2) ?
O5 O4 1_554 2.6642(19) ?
O5 O1 3_666 2.837(2) ?
O5 H5A . 0.74(2) ?
O5 H5C . 0.78(3) ?
N1 C19 . 1.328(2) ?
N1 C15 . 1.329(3) ?
N2 C24 . 1.327(2) ?
N2 C20 . 1.332(2) ?
C1 C2 . 1.493(2) ?
C2 C3 . 1.390(2) ?
C2 C7 . 1.405(2) ?
C3 C4 . 1.383(2) ?
C3 H3A . 0.9500 ?
C4 C5 . 1.380(3) ?
C4 H4A . 0.9500 ?
C5 C6 . 1.377(3) ?
C5 H5B . 0.9500 ?
C6 C7 . 1.391(2) ?
C6 H6A . 0.9500 ?
C8 C9 . 1.403(2) ?
C8 C13 . 1.409(2) ?
C9 C10 . 1.378(3) ?
C9 H9A . 0.9500 ?
C10 C11 . 1.380(3) ?
C10 H10A . 0.9500 ?
C11 C12 . 1.389(3) ?
C11 H11A . 0.9500 ?
C12 C13 . 1.392(2) ?
C12 H12A . 0.9500 ?
C13 C14 . 1.505(2) ?
C15 C16 . 1.382(3) ?
C15 H15A . 0.9500 ?
C16 C17 . 1.360(4) ?
C16 H16A . 0.9500 ?
C17 C18 . 1.359(4) ?
C17 H17A . 0.9500 ?
C18 C19 . 1.378(3) ?
C18 H18A . 0.9500 ?
C19 H19A . 0.9500 ?
C20 C21 . 1.373(3) ?
C20 H20A . 0.9500 ?
C21 C22 . 1.364(3) ?
C21 H21A . 0.9500 ?
C22 C23 . 1.359(3) ?
C22 H22A . 0.9500 ?
C23 C24 . 1.376(3) ?
C23 H23A . 0.9500 ?
C24 H24B . 0.9500 ?

loop_
_geom_hbond_atom_site_label_D
_geom_hbond_atom_site_label_H
_geom_hbond_atom_site_label_A
_geom_hbond_site_symmetry_A
_geom_hbond_distance_DH
_geom_hbond_distance_HA
_geom_hbond_distance_DA
_geom_hbond_angle_DHA
O5 H5A O4 1_554 0.74(2) 1.96(2) 2.6642(19) 159(2)
O5 H5C O1 3_666 0.78(3) 2.06(3) 2.837(2) 173(3)
